data_2229145
loop_
_publ_author_name
'Wu, Xiang-Yang'
'Xu, Xiang-Jun'
'Wang, Xiang-Cheng'

_publ_section_title
;
 4,5-Dicarboxynaphthalene-1,8-dicarboxylic
 anhydride--1,10-phenanthroline (1/1)
;
_journal_coeditor_code LX2183
_journal_issue 2
_journal_name_full 'Acta Crystallographica Section E'
_journal_page_first o474
_journal_paper_doi 10.1107/S1600536811002492
_journal_volume 67
_journal_year 2011
_chemical_formula_iupac 'C12 H8 N2, C14 H6 O7'
_chemical_formula_moiety 'C12 H8 N2, C14 H6 O7'
_chemical_formula_sum 'C26 H14 N2 O7'
_chemical_formula_weight 466.39
_chemical_name_systematic
;
4,5-Dicarboxynaphthalene-1,8-dicarboxylic anhydride--1,10-phenanthroline (1/1)
;
_space_group_IT_number 2
_symmetry_cell_setting triclinic
_symmetry_space_group_name_Hall '-P 1'
_symmetry_space_group_name_H-M 'P -1'
_atom_sites_solution_hydrogens difmap
_atom_sites_solution_primary direct
_atom_sites_solution_secondary difmap
_audit_creation_method SHELXL-97
_cell_angle_alpha 104.267(6)
_cell_angle_beta 92.278(5)
_cell_angle_gamma 101.256(5)
_cell_formula_units_Z 2
_cell_length_a 9.0189(5)
_cell_length_b 10.1588(7)
_cell_length_c 11.2140(8)
_cell_measurement_reflns_used 3294
_cell_measurement_temperature 293(2)
_cell_measurement_theta_max 66.9554
_cell_measurement_theta_min 4.0818
_cell_volume 972.42(12)
_computing_cell_refinement 'SAINT (Bruker, 2002)'
_computing_data_collection 'SMART (Bruker, 2002)'
_computing_data_reduction 'SAINT (Bruker, 2002)'
_computing_molecular_graphics 'SHELXTL (Sheldrick, 2008) and  <i>DIAMOND</i> (Brandenburg, 1998)'
_computing_publication_material 'SHELXTL (Sheldrick, 2008)'
_computing_structure_refinement 'SHELXL97 (Sheldrick, 2008)'
_computing_structure_solution 'SHELXS97 (Sheldrick, 2008)'
_diffrn_ambient_temperature 293(2)
_diffrn_measured_fraction_theta_full 0.982
_diffrn_measured_fraction_theta_max 0.982
_diffrn_measurement_device_type 'Bruker SMART CCD area-detector'
_diffrn_measurement_method '\f and \w'
_diffrn_radiation_monochromator graphite
_diffrn_radiation_source 'fine-focus sealed tube'
_diffrn_radiation_type CuK\a
_diffrn_radiation_wavelength 1.54184
_diffrn_reflns_av_R_equivalents 0.0613
_diffrn_reflns_av_sigmaI/netI 0.0468
_diffrn_reflns_limit_h_max 10
_diffrn_reflns_limit_h_min -7
_diffrn_reflns_limit_k_max 12
_diffrn_reflns_limit_k_min -12
_diffrn_reflns_limit_l_max 13
_diffrn_reflns_limit_l_min -13
_diffrn_reflns_number 6756
_diffrn_reflns_theta_full 67.07
_diffrn_reflns_theta_max 67.07
_diffrn_reflns_theta_min 4.09
_diffrn_standards_decay_% 0
_exptl_absorpt_coefficient_mu 0.991
_exptl_absorpt_correction_T_max 1.00000
_exptl_absorpt_correction_T_min 0.85815
_exptl_absorpt_correction_type multi-scan
_exptl_absorpt_process_details '(SADABS; Bruker, 2002)'
_exptl_crystal_colour yellow
_exptl_crystal_density_diffrn 1.593
_exptl_crystal_density_method 'not measured'
_exptl_crystal_description block
_exptl_crystal_F_000 480
_exptl_crystal_size_max 0.35
_exptl_crystal_size_mid 0.25
_exptl_crystal_size_min 0.2
_refine_diff_density_max 0.489
_refine_diff_density_min -0.414
_refine_ls_extinction_method none
_refine_ls_goodness_of_fit_ref 0.991
_refine_ls_hydrogen_treatment constr
_refine_ls_matrix_type full
_refine_ls_number_parameters 316
_refine_ls_number_reflns 3416
_refine_ls_number_restraints 0
_refine_ls_restrained_S_all 0.991
_refine_ls_R_factor_all 0.0661
_refine_ls_R_factor_gt 0.0558
_refine_ls_shift/su_max 0.000
_refine_ls_shift/su_mean 0.000
_refine_ls_structure_factor_coef Fsqd
_refine_ls_weighting_details 'calc w=1/[\s^2^(Fo^2^)+(0.1188P)^2^+0.0000P] where P=(Fo^2^+2Fc^2^)/3'
_refine_ls_weighting_scheme calc
_refine_ls_wR_factor_gt 0.1505
_refine_ls_wR_factor_ref 0.1592
_reflns_number_gt 2679
_reflns_number_total 3416
_reflns_threshold_expression I>2\s(I)
_cod_data_source_file lx2183.cif
_cod_data_source_block I
_cod_original_cell_volume 972.42(11)
_cod_database_code 2229145
_cod_database_fobs_code 2229145

loop_
_symmetry_equiv_pos_as_xyz
'x, y, z'
'-x, -y, -z'

loop_
_atom_site_type_symbol
_atom_site_label
_atom_site_fract_x
_atom_site_fract_y
_atom_site_fract_z
_atom_site_U_iso_or_equiv
_atom_site_adp_type
_atom_site_calc_flag
_atom_site_refinement_flags
_atom_site_occupancy
_atom_site_disorder_assembly
_atom_site_disorder_group
O O1 0.55753(16) 0.06531(14) 0.84023(14) 0.0425(4) Uani d . 1 . .
O O2 0.79210(15) 0.19823(17) 0.87789(16) 0.0469(4) Uani d . 1 . .
H H2A 0.8273 0.1546 0.8181 0.070 Uiso calc R 1 . .
O O3 0.57213(15) 0.23703(14) 1.08928(14) 0.0399(4) Uani d . 1 . .
O O4 0.33967(16) 0.10420(17) 1.07563(16) 0.0471(4) Uani d . 1 . .
H H4 0.3822 0.0657 1.1189 0.071 Uiso calc R 1 . .
O O5 0.04091(17) 0.56071(18) 0.81155(17) 0.0538(5) Uani d . 1 . .
O O6 0.23485(16) 0.57884(15) 0.70001(13) 0.0415(4) Uani d . 1 . .
O O7 0.4382(2) 0.6322(2) 0.60562(17) 0.0583(5) Uani d . 1 . .
N N1 -0.00536(18) 0.06070(18) 0.76513(16) 0.0364(4) Uani d . 1 . .
N N2 -0.0387(2) 0.2209(2) 0.60381(17) 0.0437(4) Uani d . 1 . .
C C1 -0.0510(3) 0.2947(3) 0.5239(2) 0.0510(6) Uani d . 1 . .
H H1 -0.1358 0.3342 0.5238 0.061 Uiso calc R 1 . .
C C2 0.0537(3) 0.3179(2) 0.4397(2) 0.0512(6) Uani d . 1 . .
H H2 0.0392 0.3718 0.3859 0.061 Uiso calc R 1 . .
C C3 0.1778(3) 0.2602(3) 0.4375(2) 0.0498(6) Uani d . 1 . .
H H3 0.2494 0.2740 0.3819 0.060 Uiso calc R 1 . .
C C4 0.1968(2) 0.1796(2) 0.5201(2) 0.0421(5) Uani d . 1 . .
C C5 0.3233(3) 0.1145(3) 0.5236(3) 0.0587(7) Uani d . 1 . .
H H5 0.3993 0.1286 0.4717 0.070 Uiso calc R 1 . .
C C6 0.3346(3) 0.0337(3) 0.6003(3) 0.0567(7) Uani d . 1 . .
H H6 0.4176 -0.0082 0.5995 0.068 Uiso calc R 1 . .
C C7 0.2219(2) 0.0106(2) 0.6831(2) 0.0385(5) Uani d . 1 . .
C C8 0.2284(2) -0.0737(2) 0.7640(2) 0.0422(5) Uani d . 1 . .
H H8 0.3086 -0.1189 0.7647 0.051 Uiso calc R 1 . .
C C9 0.1178(2) -0.0901(2) 0.8420(2) 0.0405(5) Uani d . 1 . .
H H9 0.1211 -0.1472 0.8949 0.049 Uiso calc R 1 . .
C C10 0.0006(2) -0.0202(2) 0.84104(19) 0.0395(5) Uani d . 1 . .
H H10 -0.0749 -0.0301 0.8942 0.047 Uiso calc R 1 . .
C C11 0.1000(2) 0.0779(2) 0.68408(18) 0.0325(4) Uani d . 1 . .
C C12 0.0848(2) 0.1632(2) 0.60101(18) 0.0348(4) Uani d . 1 . .
C C13 0.2358(2) 0.44630(19) 0.85406(18) 0.0314(4) Uani d . 1 . .
C C14 0.1623(2) 0.3913(2) 0.9408(2) 0.0375(5) Uani d . 1 . .
H H14 0.0672 0.4080 0.9601 0.045 Uiso calc R 1 . .
C C15 0.2311(2) 0.3098(2) 1.00005(19) 0.0361(4) Uani d . 1 . .
H H15 0.1822 0.2756 1.0611 0.043 Uiso calc R 1 . .
C C16 0.3691(2) 0.27875(19) 0.97076(17) 0.0303(4) Uani d . 1 . .
C C25 0.4381(2) 0.20230(19) 1.05024(17) 0.0316(4) Uani d . 1 . .
C C26 0.6530(2) 0.1802(2) 0.85624(19) 0.0350(4) Uani d . 1 . .
C C17 0.4462(2) 0.32898(18) 0.87661(17) 0.0282(4) Uani d . 1 . .
C C18 0.5859(2) 0.2975(2) 0.83327(18) 0.0330(4) Uani d . 1 . .
C C19 0.6576(2) 0.3638(2) 0.7515(2) 0.0417(5) Uani d . 1 . .
H H19 0.7522 0.3482 0.7293 0.050 Uiso calc R 1 . .
C C20 0.5921(2) 0.4540(2) 0.7011(2) 0.0419(5) Uani d . 1 . .
H H20 0.6428 0.4974 0.6459 0.050 Uiso calc R 1 . .
C C21 0.4528(2) 0.4785(2) 0.73298(18) 0.0338(4) Uani d . 1 . .
C C22 0.3780(2) 0.41784(18) 0.82119(17) 0.0289(4) Uani d . 1 . .
C C23 0.3816(2) 0.5682(2) 0.67520(19) 0.0389(5) Uani d . 1 . .
C C24 0.1622(2) 0.5316(2) 0.79219(19) 0.0371(5) Uani d . 1 . .

loop_
_atom_site_aniso_label
_atom_site_aniso_U_11
_atom_site_aniso_U_22
_atom_site_aniso_U_33
_atom_site_aniso_U_12
_atom_site_aniso_U_13
_atom_site_aniso_U_23
O1 0.0442(8) 0.0336(8) 0.0555(9) 0.0109(6) -0.0002(7) 0.0212(7)
O2 0.0352(8) 0.0528(9) 0.0640(10) 0.0208(7) 0.0146(7) 0.0256(8)
O3 0.0383(8) 0.0401(8) 0.0454(8) 0.0087(6) -0.0018(6) 0.0190(6)
O4 0.0385(8) 0.0480(9) 0.0698(10) 0.0107(7) 0.0066(7) 0.0417(8)
O5 0.0447(9) 0.0638(11) 0.0712(11) 0.0291(8) 0.0095(8) 0.0372(9)
O6 0.0459(8) 0.0451(8) 0.0428(8) 0.0162(6) 0.0012(6) 0.0240(7)
O7 0.0721(11) 0.0672(11) 0.0600(11) 0.0310(9) 0.0226(9) 0.0462(9)
N1 0.0358(9) 0.0413(9) 0.0357(9) 0.0130(7) 0.0040(7) 0.0128(7)
N2 0.0476(10) 0.0500(11) 0.0421(10) 0.0231(8) 0.0037(8) 0.0177(8)
C1 0.0599(14) 0.0536(14) 0.0475(13) 0.0245(11) -0.0022(11) 0.0190(11)
C2 0.0679(15) 0.0445(12) 0.0453(12) 0.0111(11) -0.0047(11) 0.0214(10)
C3 0.0553(14) 0.0497(13) 0.0477(13) 0.0050(11) 0.0045(10) 0.0240(11)
C4 0.0403(11) 0.0440(12) 0.0455(12) 0.0088(9) 0.0037(9) 0.0180(10)
C5 0.0470(13) 0.0779(18) 0.0676(16) 0.0252(12) 0.0226(12) 0.0373(14)
C6 0.0441(12) 0.0761(17) 0.0690(16) 0.0325(12) 0.0222(11) 0.0359(14)
C7 0.0340(10) 0.0409(11) 0.0440(11) 0.0122(8) 0.0036(8) 0.0140(9)
C8 0.0400(11) 0.0407(11) 0.0508(12) 0.0163(9) 0.0001(9) 0.0158(10)
C9 0.0468(11) 0.0366(11) 0.0409(11) 0.0098(9) 0.0003(9) 0.0150(9)
C10 0.0431(11) 0.0430(11) 0.0377(10) 0.0129(9) 0.0061(8) 0.0172(9)
C11 0.0312(9) 0.0335(10) 0.0340(10) 0.0093(8) 0.0009(7) 0.0096(8)
C12 0.0369(10) 0.0350(10) 0.0338(10) 0.0095(8) -0.0013(8) 0.0104(8)
C13 0.0324(9) 0.0296(9) 0.0365(10) 0.0104(7) 0.0018(8) 0.0133(8)
C14 0.0357(10) 0.0390(11) 0.0463(11) 0.0155(9) 0.0108(9) 0.0199(9)
C15 0.0380(10) 0.0357(10) 0.0425(11) 0.0129(8) 0.0117(8) 0.0199(9)
C16 0.0321(9) 0.0280(9) 0.0344(10) 0.0089(7) 0.0033(8) 0.0129(8)
C25 0.0346(10) 0.0303(9) 0.0345(10) 0.0104(8) 0.0055(8) 0.0136(8)
C26 0.0353(10) 0.0377(11) 0.0399(10) 0.0141(8) 0.0104(8) 0.0187(9)
C17 0.0281(9) 0.0258(8) 0.0342(9) 0.0072(7) 0.0029(7) 0.0133(7)
C18 0.0333(10) 0.0310(10) 0.0405(10) 0.0095(8) 0.0067(8) 0.0173(8)
C19 0.0371(10) 0.0446(12) 0.0554(13) 0.0162(9) 0.0179(9) 0.0272(10)
C20 0.0463(12) 0.0412(11) 0.0493(12) 0.0142(9) 0.0178(9) 0.0264(10)
C21 0.0403(10) 0.0323(10) 0.0337(10) 0.0102(8) 0.0063(8) 0.0152(8)
C22 0.0322(9) 0.0264(9) 0.0303(9) 0.0071(7) 0.0016(7) 0.0110(7)
C23 0.0474(12) 0.0385(11) 0.0378(11) 0.0144(9) 0.0071(9) 0.0185(9)
C24 0.0388(10) 0.0352(10) 0.0415(11) 0.0111(8) 0.0007(8) 0.0152(9)

loop_
_atom_type_symbol
_atom_type_description
_atom_type_scat_dispersion_real
_atom_type_scat_dispersion_imag
_atom_type_scat_source
C C 0.0181 0.0091 'International Tables Vol C Tables 4.2.6.8 and 6.1.1.4'
H H 0.0000 0.0000 'International Tables Vol C Tables 4.2.6.8 and 6.1.1.4'
N N 0.0311 0.0180 'International Tables Vol C Tables 4.2.6.8 and 6.1.1.4'
O O 0.0492 0.0322 'International Tables Vol C Tables 4.2.6.8 and 6.1.1.4'

loop_
_geom_angle_atom_site_label_1
_geom_angle_atom_site_label_2
_geom_angle_atom_site_label_3
_geom_angle_site_symmetry_1
_geom_angle_site_symmetry_3
_geom_angle
_geom_angle_publ_flag
C26 O2 H2A . . 109.5 ?
C25 O4 H4 . . 109.5 ?
C24 O6 C23 . . 123.76(15) ?
C10 N1 C11 . . 122.47(17) ?
C1 N2 C12 . . 116.5(2) ?
N2 C1 C2 . . 124.6(2) ?
N2 C1 H1 . . 117.7 ?
C2 C1 H1 . . 117.7 ?
C3 C2 C1 . . 118.6(2) ?
C3 C2 H2 . . 120.7 ?
C1 C2 H2 . . 120.7 ?
C2 C3 C4 . . 119.4(2) ?
C2 C3 H3 . . 120.3 ?
C4 C3 H3 . . 120.3 ?
C12 C4 C3 . . 117.3(2) ?
C12 C4 C5 . . 119.7(2) ?
C3 C4 C5 . . 123.1(2) ?
C6 C5 C4 . . 121.4(2) ?
C6 C5 H5 . . 119.3 ?
C4 C5 H5 . . 119.3 ?
C5 C6 C7 . . 121.4(2) ?
C5 C6 H6 . . 119.3 ?
C7 C6 H6 . . 119.3 ?
C8 C7 C11 . . 118.72(19) ?
C8 C7 C6 . . 123.41(19) ?
C11 C7 C6 . . 117.86(19) ?
C9 C8 C7 . . 120.47(19) ?
C9 C8 H8 . . 119.8 ?
C7 C8 H8 . . 119.8 ?
C8 C9 C10 . . 118.9(2) ?
C8 C9 H9 . . 120.6 ?
C10 C9 H9 . . 120.6 ?
N1 C10 C9 . . 120.8(2) ?
N1 C10 H10 . . 119.6 ?
C9 C10 H10 . . 119.6 ?
N1 C11 C7 . . 118.59(18) ?
N1 C11 C12 . . 120.00(17) ?
C7 C11 C12 . . 121.40(18) ?
N2 C12 C4 . . 123.60(19) ?
N2 C12 C11 . . 118.22(18) ?
C4 C12 C11 . . 118.17(18) ?
C14 C13 C22 . . 120.67(17) ?
C14 C13 C24 . . 119.01(17) ?
C22 C13 C24 . . 120.29(17) ?
C13 C14 C15 . . 119.51(18) ?
C13 C14 H14 . . 120.2 ?
C15 C14 H14 . . 120.2 ?
C16 C15 C14 . . 121.89(18) ?
C16 C15 H15 . . 119.1 ?
C14 C15 H15 . . 119.1 ?
C15 C16 C17 . . 120.23(16) ?
C15 C16 C25 . . 116.49(16) ?
C17 C16 C25 . . 123.04(16) ?
O3 C25 O4 . . 125.51(17) ?
O3 C25 C16 . . 121.47(16) ?
O4 C25 C16 . . 112.93(16) ?
O2 C26 O1 . . 125.89(18) ?
O2 C26 C18 . . 119.39(17) ?
O1 C26 C18 . . 114.43(16) ?
C22 C17 C16 . . 117.17(16) ?
C22 C17 C18 . . 117.40(17) ?
C16 C17 C18 . . 125.43(16) ?
C19 C18 C17 . . 120.01(17) ?
C19 C18 C26 . . 114.89(17) ?
C17 C18 C26 . . 124.54(16) ?
C18 C19 C20 . . 121.70(18) ?
C18 C19 H19 . . 119.2 ?
C20 C19 H19 . . 119.2 ?
C21 C20 C19 . . 119.95(19) ?
C21 C20 H20 . . 120.0 ?
C19 C20 H20 . . 120.0 ?
C20 C21 C22 . . 120.37(18) ?
C20 C21 C23 . . 119.60(18) ?
C22 C21 C23 . . 120.03(17) ?
C13 C22 C21 . . 119.40(16) ?
C13 C22 C17 . . 120.38(17) ?
C21 C22 C17 . . 120.23(17) ?
O7 C23 O6 . . 116.28(18) ?
O7 C23 C21 . . 125.9(2) ?
O6 C23 C21 . . 117.81(17) ?
O5 C24 O6 . . 116.34(17) ?
O5 C24 C13 . . 125.90(19) ?
O6 C24 C13 . . 117.71(17) ?

loop_
_geom_bond_atom_site_label_1
_geom_bond_atom_site_label_2
_geom_bond_site_symmetry_2
_geom_bond_distance
_geom_bond_publ_flag
O1 C26 . 1.276(2) ?
O2 C26 . 1.237(2) ?
O2 H2A . 0.8200 ?
O3 C25 . 1.222(2) ?
O4 C25 . 1.295(2) ?
O4 H4 . 0.8200 ?
O5 C24 . 1.202(3) ?
O6 C24 . 1.380(3) ?
O6 C23 . 1.382(3) ?
O7 C23 . 1.201(3) ?
N1 C10 . 1.327(3) ?
N1 C11 . 1.357(3) ?
N2 C1 . 1.317(3) ?
N2 C12 . 1.354(3) ?
C1 C2 . 1.391(4) ?
C1 H1 . 0.9300 ?
C2 C3 . 1.359(4) ?
C2 H2 . 0.9300 ?
C3 C4 . 1.405(3) ?
C3 H3 . 0.9300 ?
C4 C12 . 1.398(3) ?
C4 C5 . 1.429(3) ?
C5 C6 . 1.341(3) ?
C5 H5 . 0.9300 ?
C6 C7 . 1.428(3) ?
C6 H6 . 0.9300 ?
C7 C8 . 1.399(3) ?
C7 C11 . 1.403(3) ?
C8 C9 . 1.365(3) ?
C8 H8 . 0.9300 ?
C9 C10 . 1.384(3) ?
C9 H9 . 0.9300 ?
C10 H10 . 0.9300 ?
C11 C12 . 1.439(3) ?
C13 C14 . 1.369(3) ?
C13 C22 . 1.412(3) ?
C13 C24 . 1.469(3) ?
C14 C15 . 1.396(3) ?
C14 H14 . 0.9300 ?
C15 C16 . 1.376(3) ?
C15 H15 . 0.9300 ?
C16 C17 . 1.430(3) ?
C16 C25 . 1.507(2) ?
C26 C18 . 1.508(3) ?
C17 C22 . 1.429(2) ?
C17 C18 . 1.434(3) ?
C18 C19 . 1.376(3) ?
C19 C20 . 1.396(3) ?
C19 H19 . 0.9300 ?
C20 C21 . 1.372(3) ?
C20 H20 . 0.9300 ?
C21 C22 . 1.416(3) ?
C21 C23 . 1.466(3) ?

loop_
_geom_hbond_atom_site_label_D
_geom_hbond_atom_site_label_H
_geom_hbond_atom_site_label_A
_geom_hbond_site_symmetry_A
_geom_hbond_distance_DH
_geom_hbond_distance_HA
_geom_hbond_distance_DA
_geom_hbond_angle_DHA
O2 H2A N1 1_655 0.82 1.97 2.683(2) 144
O4 H4 O1 2_657 0.82 1.69 2.4637(18) 158
C2 H2 O5 2_566 0.93 2.59 3.481(3) 161
C8 H8 O3 2_657 0.93 2.57 3.312(3) 137
C10 H10 O4 2_557 0.93 2.42 3.258(3) 150

loop_
_cod_related_entry_id
_cod_related_entry_database
_cod_related_entry_code
1 ChemSpider 30656475
